data_2205381
loop_
_publ_author_name
'K\?ir\?ilm\?i\,s, Cumhur'
'Koca, Murat'
'Ar\?ic\?i, Cengiz'
'W. Heinemann, Frank'
'Ahmedzade, Misir'

_publ_section_title
;
 3-Butyl-4-(3-methyl-3-phenylcyclobut-1-yl)-1,3-thiazole-2(3<i>H</i>)-thione
;
_journal_issue 3
_journal_name_full 'Acta Crystallographica Section E'
_journal_page_first o555
_journal_page_last o556
_journal_paper_doi 10.1107/S1600536805003168
_journal_volume 61
_journal_year 2005
_chemical_formula_iupac 'C18 H23 N S2'
_chemical_formula_moiety 'C18 H23 N S2'
_chemical_formula_sum 'C18 H23 N S2'
_chemical_formula_weight 317.51
_space_group_IT_number 19
_symmetry_cell_setting orthorhombic
_symmetry_space_group_name_Hall 'P 2ac 2ab'
_symmetry_space_group_name_H-M 'P 21 21 21'
_atom_sites_solution_hydrogens difmap
_atom_sites_solution_primary direct
_atom_sites_solution_secondary difmap
_cell_angle_alpha 90.00
_cell_angle_beta 90.00
_cell_angle_gamma 90.00
_cell_formula_units_Z 4
_cell_length_a 9.9080(10)
_cell_length_b 10.4420(10)
_cell_length_c 16.603(2)
_cell_measurement_reflns_used 313
_cell_measurement_temperature 100(2)
_cell_measurement_theta_max 20.0
_cell_measurement_theta_min 6.0
_cell_volume 1717.7(3)
_computing_cell_refinement 'EVALCCD (Bruker, 2002)'
_computing_data_collection 'COLLECT (Bruker, 2002)'
_computing_data_reduction EVALCCD
_computing_molecular_graphics 'ORTEP-3 (Farrugia, 1997)'
_computing_publication_material SHELXTL
_computing_structure_refinement SHELXTL
_computing_structure_solution 'SHELXTL (Sheldrick, 2001)'
_diffrn_detector_area_resol_mean 9
_diffrn_measured_fraction_theta_full 0.985
_diffrn_measured_fraction_theta_max 0.985
_diffrn_measurement_device_type 'Nonius KappaCCD'
_diffrn_measurement_method \w
_diffrn_radiation_monochromator graphite
_diffrn_radiation_source 'fine-focus sealed tube'
_diffrn_radiation_type MoK\a
_diffrn_radiation_wavelength 0.71073
_diffrn_reflns_av_R_equivalents 0.0582
_diffrn_reflns_av_sigmaI/netI 0.0497
_diffrn_reflns_limit_h_max 12
_diffrn_reflns_limit_h_min -12
_diffrn_reflns_limit_k_max 13
_diffrn_reflns_limit_k_min -13
_diffrn_reflns_limit_l_max 21
_diffrn_reflns_limit_l_min -21
_diffrn_reflns_number 19922
_diffrn_reflns_theta_full 27.50
_diffrn_reflns_theta_max 27.50
_diffrn_reflns_theta_min 3.75
_exptl_absorpt_coefficient_mu 0.304
_exptl_absorpt_correction_T_max 0.932
_exptl_absorpt_correction_T_min 0.913
_exptl_absorpt_correction_type multi-scan
_exptl_absorpt_process_details '(SADABS (Bruke, 2002)'
_exptl_crystal_colour colourless
_exptl_crystal_density_diffrn 1.228
_exptl_crystal_density_meas ?
_exptl_crystal_description prism
_exptl_crystal_F_000 680
_exptl_crystal_size_max 0.30
_exptl_crystal_size_mid 0.28
_exptl_crystal_size_min 0.23
_refine_diff_density_max 0.229
_refine_diff_density_min -0.211
_refine_ls_abs_structure_details 'Flack (1983), 1582 Friedel pairs'
_refine_ls_abs_structure_Flack 0.04(6)
_refine_ls_extinction_method none
_refine_ls_goodness_of_fit_ref 1.023
_refine_ls_hydrogen_treatment refxyz
_refine_ls_matrix_type full
_refine_ls_number_parameters 259
_refine_ls_number_reflns 3833
_refine_ls_number_restraints 0
_refine_ls_restrained_S_all 1.023
_refine_ls_R_factor_all 0.0492
_refine_ls_R_factor_gt 0.0348
_refine_ls_shift/su_max 0.001
_refine_ls_shift/su_mean 0.000
_refine_ls_structure_factor_coef Fsqd
_refine_ls_weighting_details 'calc w = 1/[\s^2^(Fo^2^)+(0.035P)^2^+0.237P] where P = (Fo^2^+2Fc^2^)/3'
_refine_ls_weighting_scheme calc
_refine_ls_wR_factor_gt 0.0664
_refine_ls_wR_factor_ref 0.0701
_reflns_number_gt 3274
_reflns_number_total 3833
_reflns_threshold_expression I>2\s(I)
_cod_data_source_file wn6325.cif
_cod_data_source_block I
_cod_database_code 2205381
_cod_database_fobs_code 2205381

loop_
_symmetry_equiv_pos_as_xyz
'x, y, z'
'-x+1/2, -y, z+1/2'
'-x, y+1/2, -z+1/2'
'x+1/2, -y+1/2, -z'

loop_
_atom_site_label
_atom_site_fract_x
_atom_site_fract_y
_atom_site_fract_z
_atom_site_U_iso_or_equiv
_atom_site_adp_type
_atom_site_calc_flag
_atom_site_occupancy
_atom_site_type_symbol
S1 0.45286(5) 0.41208(5) 0.62524(3) 0.01864(12) Uani d 1 S
S2 0.69472(5) 0.57059(5) 0.58026(3) 0.01942(12) Uani d 1 S
N1 0.43437(16) 0.64939(14) 0.59824(8) 0.0112(3) Uani d 1 N
C1 0.0345(2) 0.79692(18) 0.84925(12) 0.0178(4) Uani d 1 C
C2 -0.0181(2) 0.7691(2) 0.92461(13) 0.0234(5) Uani d 1 C
C3 -0.1370(2) 0.7012(2) 0.93226(13) 0.0249(5) Uani d 1 C
C4 -0.2038(2) 0.66116(18) 0.86351(13) 0.0213(5) Uani d 1 C
C5 -0.1510(2) 0.68747(19) 0.78731(12) 0.0174(4) Uani d 1 C
C6 -0.0298(2) 0.75477(17) 0.77960(11) 0.0134(4) Uani d 1 C
C7 0.02838(19) 0.77699(17) 0.69622(10) 0.0120(4) Uani d 1 C
C8 -0.0513(2) 0.87778(19) 0.64958(12) 0.0173(4) Uani d 1 C
C9 0.0497(2) 0.65266(18) 0.64576(11) 0.0140(4) Uani d 1 C
C10 0.1836(2) 0.80113(18) 0.69050(12) 0.0134(4) Uani d 1 C
C11 0.1894(2) 0.70377(17) 0.61921(11) 0.0131(4) Uani d 1 C
C12 0.30238(19) 0.60965(17) 0.61674(10) 0.0131(4) Uani d 1 C
C13 0.2958(2) 0.48380(18) 0.63185(12) 0.0170(4) Uani d 1 C
C14 0.5298(2) 0.55566(18) 0.60017(10) 0.0147(4) Uani d 1 C
C15 0.4687(2) 0.77987(18) 0.57230(11) 0.0133(4) Uani d 1 C
C16 0.5265(2) 0.86537(18) 0.63842(12) 0.0144(4) Uani d 1 C
C17 0.5728(2) 0.99118(19) 0.60051(13) 0.0184(4) Uani d 1 C
C18 0.6214(2) 1.0885(2) 0.66237(15) 0.0257(5) Uani d 1 C
H1 0.113(3) 0.839(2) 0.8443(15) 0.040 Uiso d 1 H
H2 0.026(3) 0.796(2) 0.9684(15) 0.040 Uiso d 1 H
H3 -0.167(3) 0.681(2) 0.9898(15) 0.040 Uiso d 1 H
H4 -0.283(3) 0.617(2) 0.8681(15) 0.040 Uiso d 1 H
H5 -0.198(3) 0.655(2) 0.7381(16) 0.040 Uiso d 1 H
H8A -0.043(3) 0.961(3) 0.6768(15) 0.040 Uiso d 1 H
H8B -0.145(3) 0.848(2) 0.6389(16) 0.040 Uiso d 1 H
H8C -0.018(3) 0.893(2) 0.5965(16) 0.040 Uiso d 1 H
H9A -0.020(3) 0.638(2) 0.6030(15) 0.040 Uiso d 1 H
H9B 0.061(3) 0.574(3) 0.6805(14) 0.040 Uiso d 1 H
H10A 0.208(3) 0.888(3) 0.6764(15) 0.040 Uiso d 1 H
H10B 0.232(3) 0.766(2) 0.7364(15) 0.040 Uiso d 1 H
H11 0.180(3) 0.752(2) 0.5642(15) 0.040 Uiso d 1 H
H13 0.216(3) 0.437(2) 0.6438(15) 0.040 Uiso d 1 H
H15A 0.536(3) 0.774(2) 0.5284(14) 0.040 Uiso d 1 H
H15B 0.383(3) 0.819(2) 0.5490(15) 0.040 Uiso d 1 H
H16A 0.601(3) 0.822(2) 0.6625(15) 0.040 Uiso d 1 H
H16B 0.453(3) 0.884(2) 0.6818(15) 0.040 Uiso d 1 H
H17A 0.645(3) 0.977(2) 0.5612(16) 0.040 Uiso d 1 H
H17B 0.496(3) 1.027(2) 0.5697(15) 0.040 Uiso d 1 H
H18A 0.551(3) 1.112(2) 0.7044(15) 0.040 Uiso d 1 H
H18B 0.690(3) 1.059(3) 0.6915(16) 0.040 Uiso d 1 H
H18C 0.653(3) 1.162(3) 0.6364(16) 0.040 Uiso d 1 H

loop_
_atom_site_aniso_label
_atom_site_aniso_U_11
_atom_site_aniso_U_22
_atom_site_aniso_U_33
_atom_site_aniso_U_12
_atom_site_aniso_U_13
_atom_site_aniso_U_23
S1 0.0182(2) 0.0123(2) 0.0254(3) 0.0017(2) 0.0042(2) -0.0008(2)
S2 0.0109(2) 0.0229(3) 0.0245(3) 0.0015(2) 0.0004(2) -0.0036(2)
N1 0.0090(8) 0.0137(7) 0.0110(7) -0.0004(7) 0.0010(6) -0.0002(6)
C1 0.0168(11) 0.0156(10) 0.0211(10) 0.0046(9) 0.0001(9) -0.0014(7)
C2 0.0308(13) 0.0236(10) 0.0156(10) 0.0103(10) -0.0029(9) -0.0025(9)
C3 0.0372(14) 0.0183(11) 0.0193(11) 0.0100(10) 0.0100(10) 0.0048(8)
C4 0.0232(11) 0.0120(9) 0.0287(12) 0.0021(9) 0.0101(10) 0.0007(8)
C5 0.0189(11) 0.0115(9) 0.0217(11) 0.0019(8) 0.0037(8) -0.0022(8)
C6 0.0127(10) 0.0089(9) 0.0187(10) 0.0048(8) 0.0006(8) -0.0003(7)
C7 0.0088(9) 0.0124(9) 0.0148(9) 0.0000(8) 0.0006(7) -0.0005(7)
C8 0.0142(11) 0.0187(10) 0.0189(10) 0.0052(9) -0.0001(9) 0.0024(7)
C9 0.0110(9) 0.0154(9) 0.0157(9) -0.0019(9) 0.0013(8) 0.0000(7)
C10 0.0096(9) 0.0122(9) 0.0182(10) -0.0001(9) 0.0000(8) -0.0023(7)
C11 0.0116(9) 0.0136(9) 0.0142(9) -0.0003(8) 0.0016(8) 0.0000(7)
C12 0.0112(9) 0.0183(10) 0.0098(8) -0.0033(8) 0.0013(8) -0.0019(7)
C13 0.0155(10) 0.0149(9) 0.0205(10) -0.0004(9) 0.0048(9) -0.0029(8)
C14 0.0154(10) 0.0175(9) 0.0111(9) -0.0018(9) 0.0000(7) -0.0045(7)
C15 0.0130(10) 0.0152(9) 0.0118(9) -0.0024(9) 0.0014(8) 0.0012(7)
C16 0.0119(10) 0.0156(9) 0.0156(10) -0.0007(8) -0.0016(8) -0.0007(7)
C17 0.0178(11) 0.0154(10) 0.0221(11) -0.0022(8) -0.0007(8) 0.0016(8)
C18 0.0239(12) 0.0154(11) 0.0376(14) -0.0008(11) -0.0067(10) -0.0015(10)

loop_
_atom_type_symbol
_atom_type_description
_atom_type_scat_dispersion_real
_atom_type_scat_dispersion_imag
_atom_type_scat_source
C C 0.0033 0.0016 'International Tables Vol C Tables 4.2.6.8 and 6.1.1.4'
H H 0.0000 0.0000 'International Tables Vol C Tables 4.2.6.8 and 6.1.1.4'
N N 0.0061 0.0033 'International Tables Vol C Tables 4.2.6.8 and 6.1.1.4'
S S 0.1246 0.1234 'International Tables Vol C Tables 4.2.6.8 and 6.1.1.4'

loop_
_geom_angle_atom_site_label_1
_geom_angle_atom_site_label_2
_geom_angle_atom_site_label_3
_geom_angle
C13 S1 C14 92.08(9)
C14 N1 C12 115.38(15)
C14 N1 C15 120.86(15)
C12 N1 C15 123.60(15)
C2 C1 C6 120.7(2)
C2 C1 H1 120.8(17)
C6 C1 H1 118.4(17)
C3 C2 C1 120.8(2)
C3 C2 H2 120.1(17)
C1 C2 H2 119.1(17)
C2 C3 C4 119.2(2)
C2 C3 H3 115.9(15)
C4 C3 H3 124.9(15)
C3 C4 C5 120.6(2)
C3 C4 H4 119.7(16)
C5 C4 H4 119.8(16)
C4 C5 C6 120.3(2)
C4 C5 H5 119.9(16)
C6 C5 H5 119.7(16)
C1 C6 C5 118.46(18)
C1 C6 C7 122.38(18)
C5 C6 C7 119.15(16)
C6 C7 C8 111.81(16)
C6 C7 C9 114.48(15)
C8 C7 C9 111.81(15)
C6 C7 C10 117.03(16)
C8 C7 C10 111.56(16)
C9 C7 C10 88.18(14)
C7 C8 H8A 109.2(15)
C7 C8 H8B 111.0(15)
H8A C8 H8B 116(2)
C7 C8 H8C 114.0(15)
H8A C8 H8C 104(2)
H8B C8 H8C 102(2)
C11 C9 C7 89.27(14)
C11 C9 H9A 118.0(14)
C7 C9 H9A 114.5(14)
C11 C9 H9B 109.9(15)
C7 C9 H9B 112.6(14)
H9A C9 H9B 111(2)
C7 C10 C11 88.71(14)
C7 C10 H10A 114.5(16)
C11 C10 H10A 114.7(15)
C7 C10 H10B 112.3(15)
C11 C10 H10B 109.2(15)
H10A C10 H10B 115(2)
C12 C11 C9 116.88(16)
C12 C11 C10 118.57(17)
C9 C11 C10 88.59(14)
C12 C11 H11 111.1(14)
C9 C11 H11 109.4(15)
C10 C11 H11 110.3(14)
C13 C12 N1 112.09(17)
C13 C12 C11 127.24(18)
N1 C12 C11 120.66(16)
C12 C13 S1 111.63(16)
C12 C13 H13 125.7(15)
S1 C13 H13 122.7(15)
N1 C14 S2 127.32(14)
N1 C14 S1 108.82(13)
S2 C14 S1 123.86(12)
N1 C15 C16 114.74(15)
N1 C15 H15A 108.3(15)
C16 C15 H15A 108.4(15)
N1 C15 H15B 106.6(14)
C16 C15 H15B 110.8(15)
H15A C15 H15B 107.8(19)
C15 C16 C17 108.61(16)
C15 C16 H16A 108.2(15)
C17 C16 H16A 110.7(16)
C15 C16 H16B 109.8(14)
C17 C16 H16B 109.8(13)
H16A C16 H16B 110(2)
C18 C17 C16 113.02(18)
C18 C17 H17A 108.6(15)
C16 C17 H17A 111.1(16)
C18 C17 H17B 109.9(15)
C16 C17 H17B 107.8(15)
H17A C17 H17B 106(2)
C17 C18 H18A 114.0(14)
C17 C18 H18B 112.0(17)
H18A C18 H18B 104(2)
C17 C18 H18C 110.1(16)
H18A C18 H18C 110(2)
H18B C18 H18C 106(2)

loop_
_geom_bond_atom_site_label_1
_geom_bond_atom_site_label_2
_geom_bond_distance
S1 C13 1.731(2)
S1 C14 1.733(2)
S2 C14 1.675(2)
N1 C14 1.361(2)
N1 C12 1.406(2)
N1 C15 1.469(2)
C1 C2 1.386(3)
C1 C6 1.392(3)
C1 H1 0.89(3)
C2 C3 1.381(3)
C2 H2 0.89(3)
C3 C4 1.384(3)
C3 H3 1.02(3)
C4 C5 1.396(3)
C4 H4 0.92(3)
C5 C6 1.397(3)
C5 H5 1.00(3)
C6 C7 1.518(2)
C7 C8 1.527(3)
C7 C9 1.560(2)
C7 C10 1.561(3)
C8 H8A 0.98(3)
C8 H8B 1.00(3)
C8 H8C 0.95(3)
C9 C11 1.548(3)
C9 H9A 1.00(3)
C9 H9B 1.01(3)
C10 C11 1.561(2)
C10 H10A 0.97(3)
C10 H10B 0.97(3)
C11 C12 1.490(3)
C11 H11 1.04(2)
C12 C13 1.339(3)
C13 H13 0.95(3)
C15 C16 1.527(3)
C15 H15A 0.99(3)
C15 H15B 1.02(3)
C16 C17 1.527(3)
C16 H16A 0.95(3)
C16 H16B 1.04(3)
C17 C18 1.524(3)
C17 H17A 0.98(3)
C17 H17B 0.99(3)
C18 H18A 1.02(3)
C18 H18B 0.89(3)
C18 H18C 0.93(3)

loop_
_geom_hbond_atom_site_label_D
_geom_hbond_atom_site_label_H
_geom_hbond_atom_site_label_A
_geom_hbond_distance_DH
_geom_hbond_distance_HA
_geom_hbond_distance_DA
_geom_hbond_angle_DHA
_geom_hbond_publ_flag
C15 H15A S2 0.99(3) 2.78(2) 3.132(2) 102(2) yes
